data_4124718
loop_
_publ_author_name
'See, Yi Yang'
'Herrmann, Aaron T.'
'Aihara, Yoshinori'
'Baran, Phil S.'

_publ_section_title
;
 Scalable C-H Oxidation with Copper: Synthesis of Polyoxypregnanes.
;
_journal_issue 43
_journal_name_full 'Journal of the American Chemical Society'
_journal_page_first 13776
_journal_page_last 13779
_journal_paper_doi 10.1021/jacs.5b09463
_journal_volume 137
_journal_year 2015
_chemical_absolute_configuration ad
_chemical_formula_moiety 'C21 H36 O5, H2 O'
_chemical_formula_sum 'C21 H38 O6'
_chemical_formula_weight 386.51
_space_group_crystal_system triclinic
_space_group_IT_number 1
_space_group_name_Hall 'P 1'
_space_group_name_H-M_alt 'P 1'
_symmetry_space_group_name_Hall 'P 1'
_symmetry_space_group_name_H-M 'P 1'
_atom_sites_solution_hydrogens mixed
_audit_creation_date 2015-10-08
_audit_creation_method
;
Olex2 1.2-beta
(compiled 2015.09.30 svn.r3233 for OlexSys, GUI svn.r5103)
;
_cell_angle_alpha 91.304(7)
_cell_angle_beta 91.320(7)
_cell_angle_gamma 115.381(4)
_cell_formula_units_Z 1
_cell_length_a 6.2827(6)
_cell_length_b 7.1127(6)
_cell_length_c 12.6469(13)
_cell_measurement_temperature 100(2)
_cell_volume 510.13(9)
_computing_cell_refinement 'SAINT v8.34A (Bruker, 2013)'
_computing_data_collection 'APEX2 v2013.10-0 (Bruker, 2013)'
_computing_data_reduction 'SAINT v8.34A (Bruker, 2013)'
_computing_molecular_graphics 'Olex2 (Dolomanov et al., 2009)'
_computing_publication_material 'Olex2 (Dolomanov et al., 2009)'
_computing_structure_refinement 'ShelXL (Sheldrick, 2015)'
_computing_structure_solution 'XT (Sheldrick, 2008)'
_diffrn_ambient_temperature 100.0
_diffrn_detector 'Bruker APEX-II CCD'
_diffrn_detector_area_resol_mean 7.9
_diffrn_detector_type 'CCD Area Detector'
_diffrn_measured_fraction_theta_full 0.963
_diffrn_measured_fraction_theta_max 0.956
_diffrn_measurement_device 'Kappa Four-Circle Diffractometer'
_diffrn_measurement_device_type 'Bruker X8 APEX II'
_diffrn_measurement_method '\w and \f scans'
_diffrn_radiation_monochromator 'Double Bounce Multilayer Mirrors'
_diffrn_radiation_probe x-ray
_diffrn_radiation_type CuK\a
_diffrn_radiation_wavelength 1.54178
_diffrn_reflns_av_R_equivalents 0.0433
_diffrn_reflns_av_unetI/netI 0.0598
_diffrn_reflns_laue_measured_fraction_full 0.963
_diffrn_reflns_laue_measured_fraction_max 0.956
_diffrn_reflns_limit_h_max 7
_diffrn_reflns_limit_h_min -7
_diffrn_reflns_limit_k_max 8
_diffrn_reflns_limit_k_min -7
_diffrn_reflns_limit_l_max 15
_diffrn_reflns_limit_l_min -15
_diffrn_reflns_number 6603
_diffrn_reflns_point_group_measured_fraction_full 0.816
_diffrn_reflns_point_group_measured_fraction_max 0.809
_diffrn_reflns_theta_full 67.500
_diffrn_reflns_theta_max 68.034
_diffrn_reflns_theta_min 3.498
_diffrn_source 'Micro Focus Rotating Anode'
_diffrn_source_type 'Bruker FR-591'
_diffrn_standards_number 0
_exptl_absorpt_coefficient_mu 0.733
_exptl_absorpt_correction_T_max 0.5209
_exptl_absorpt_correction_T_min 0.4278
_exptl_absorpt_process_details
;
SADABS-2014/4 (Bruker,2014/4) was used for absorption correction.
wR2(int) was 0.1047 before and 0.0667 after correction.
The Ratio of minimum to maximum transmission is 0.8213.
The \l/2 correction factor is 0.00150.
;
_exptl_crystal_colour colourless
_exptl_crystal_colour_primary colourless
_exptl_crystal_density_diffrn 1.258
_exptl_crystal_description irregular
_exptl_crystal_F_000 212
_exptl_crystal_size_max 0.15
_exptl_crystal_size_mid 0.065
_exptl_crystal_size_min 0.04
_refine_diff_density_max 0.228
_refine_diff_density_min -0.173
_refine_diff_density_rms 0.041
_refine_ls_abs_structure_details
;
 Flack x determined using 984 quotients [(I+)-(I-)]/[(I+)+(I-)]
 (Parsons, Flack and Wagner, Acta Cryst. B69 (2013) 249-259).
;
_refine_ls_abs_structure_Flack 0.03(17)
_refine_ls_extinction_method none
_refine_ls_goodness_of_fit_ref 1.064
_refine_ls_hydrogen_treatment constr
_refine_ls_matrix_type full
_refine_ls_number_parameters 250
_refine_ls_number_reflns 3029
_refine_ls_number_restraints 10
_refine_ls_restrained_S_all 1.093
_refine_ls_R_factor_all 0.0453
_refine_ls_R_factor_gt 0.0410
_refine_ls_shift/su_max 0.000
_refine_ls_shift/su_mean 0.000
_refine_ls_structure_factor_coef Fsqd
_refine_ls_weighting_details 'w=1/[\s^2^(Fo^2^)+(0.0562P)^2^+0.0111P] where P=(Fo^2^+2Fc^2^)/3'
_refine_ls_weighting_scheme calc
_refine_ls_wR_factor_gt 0.1042
_refine_ls_wR_factor_ref 0.1070
_reflns_Friedel_coverage 0.692
_reflns_friedel_fraction_full 0.669
_reflns_friedel_fraction_max 0.662
_reflns_number_gt 2754
_reflns_number_total 3029
_reflns_threshold_expression 'I > 2\s(I)'
_cod_data_source_file ja5b09463_si_008.cif
_cod_data_source_block small_cell_a
_cod_depositor_comments
;
The following automatic conversions were performed:

'_diffrn_radiation_probe' value 'X-ray' changed to 'x-ray' according
to
/usr/data/users/saulius/crontab/automatic-downloads/rss-feeds/ACS/lib/dictionaries/cif_core.dic
dictionary named 'cif_core.dic' version 2.4.2 from 2011-04-26.

Automatic conversion script
Id: cif_fix_values 3271 2015-04-21 07:52:19Z andrius 

 Adding full bibliography for 4124715--4124721.cif.
;
_cod_original_cell_volume 510.13(8)
_cod_database_code 4124718
_shelx_space_group_comment
;
The symmetry employed for this shelxl refinement is uniquely defined
by the following loop, which should always be used as a source of
symmetry information in preference to the above space-group names.
They are only intended as comments.
;
_olex2_refinement_description
;
1. Fixed Uiso
 At 1.2 times of:
  All C(H) groups, All C(H,H) groups
 At 1.5 times of:
  All C(H,H,H) groups, All O(H,H,H,H,H,H,H) groups
2. Restrained distances
 O3-H3 = O2-H2A = O4-H4
 0.84 with sigma of 0.02
 O5-H5
 0.84 with sigma of 0.02
 O1-H1
 0.84 with sigma of 0.02
 O6-H6A = O6-H6B
 0.84 with sigma of 0.02
3.a Free rotating group:
 O6(H4,H2A,H3,H5,H1)
3.b Ternary CH refined with riding coordinates:
 C2(H2), C9(H9), C11(H11), C12(H12), C15(H15), C20(H20)
3.c Secondary CH2 refined with riding coordinates:
 C4(H4A,H4B), C5(H5A,H5B), C10(H10A,H10B), C13(H13A,H13B), C14(H14A,H14B),
 C18(H18A,H18B), C19(H19A,H19B), C21(H21A,H21B)
3.d Idealised Me refined as rotating group:
 C1(H1A,H1B,H1C), C8(H8A,H8B,H8C), C17(H17A,H17B,H17C)
;
_shelx_shelxl_version_number 2014/7
_olex2_submission_special_instructions 'No special instructions were received'

loop_
_space_group_symop_operation_xyz
'x, y, z'

loop_
_atom_site_label
_atom_site_type_symbol
_atom_site_fract_x
_atom_site_fract_y
_atom_site_fract_z
_atom_site_U_iso_or_equiv
_atom_site_adp_type
_atom_site_occupancy
_atom_site_site_symmetry_order
_atom_site_calc_flag
_atom_site_refinement_flags_posn
_atom_site_disorder_assembly
_atom_site_disorder_group
C1 C 0.1912(6) 0.7239(6) 0.9732(3) 0.0337(8) Uani 1 1 d . . .
H1A H 0.0346 0.6586 1.0031 0.051 Uiso 1 1 calc GR . .
H1B H 0.2153 0.8579 0.9442 0.051 Uiso 1 1 calc GR . .
H1C H 0.3118 0.7464 1.0288 0.051 Uiso 1 1 calc GR . .
O1 O 0.1800(4) 0.3867(4) 0.9274(2) 0.0373(6) Uani 1 1 d D . .
C2 C 0.2095(5) 0.5824(5) 0.8855(3) 0.0271(7) Uani 1 1 d . . .
H2 H 0.0770 0.5534 0.8329 0.032 Uiso 1 1 calc R . .
O2 O 0.6263(3) 0.7447(3) 0.90666(17) 0.0248(5) Uani 1 1 d D . .
C3 C 0.4395(5) 0.6786(5) 0.8268(2) 0.0207(6) Uani 1 1 d . . .
O3 O 0.8749(3) 0.7930(3) 0.72751(17) 0.0244(5) Uani 1 1 d D . .
C4 C 0.4524(5) 0.8666(5) 0.7645(3) 0.0249(7) Uani 1 1 d . . .
H4A H 0.2933 0.8622 0.7557 0.030 Uiso 1 1 calc R . .
H4B H 0.5560 0.9980 0.8032 0.030 Uiso 1 1 calc R . .
O4 O 0.0836(4) 0.2281(3) 0.72822(19) 0.0338(6) Uani 1 1 d D . .
C5 C 0.5516(5) 0.8562(5) 0.6559(3) 0.0235(7) Uani 1 1 d . . .
H5A H 0.4255 0.8106 0.5997 0.028 Uiso 1 1 calc R . .
H5B H 0.6763 0.9937 0.6384 0.028 Uiso 1 1 calc R . .
O5 O 0.5083(7) 0.3326(5) 0.0537(2) 0.0636(10) Uani 1 1 d D . .
C6 C 0.6530(5) 0.6959(4) 0.6673(2) 0.0199(6) Uani 1 1 d . . .
C7 C 0.4776(5) 0.5321(4) 0.7403(2) 0.0192(6) Uani 1 1 d . . .
C8 C 0.5770(5) 0.3882(5) 0.7863(2) 0.0257(7) Uani 1 1 d . . .
H8A H 0.6513 0.3422 0.7303 0.039 Uiso 1 1 calc GR . .
H8B H 0.4490 0.2666 0.8152 0.039 Uiso 1 1 calc GR . .
H8C H 0.6946 0.4633 0.8427 0.039 Uiso 1 1 calc GR . .
C9 C 0.2472(5) 0.4029(5) 0.6736(2) 0.0237(7) Uani 1 1 d . . .
H9 H 0.1697 0.4957 0.6559 0.028 Uiso 1 1 calc R . .
C10 C 0.2920(5) 0.3125(5) 0.5714(2) 0.0236(7) Uani 1 1 d . . .
H10A H 0.1399 0.2365 0.5316 0.028 Uiso 1 1 calc R . .
H10B H 0.3547 0.2103 0.5888 0.028 Uiso 1 1 calc R . .
C11 C 0.4636(5) 0.4742(5) 0.5004(2) 0.0213(6) Uani 1 1 d . . .
H11 H 0.3926 0.5715 0.4819 0.026 Uiso 1 1 calc R . .
C12 C 0.6966(5) 0.6043(5) 0.5634(3) 0.0218(6) Uani 1 1 d . . .
H12 H 0.7670 0.5070 0.5828 0.026 Uiso 1 1 calc R . .
C13 C 0.8738(6) 0.7705(5) 0.4962(3) 0.0335(8) Uani 1 1 d . . .
H13A H 1.0257 0.8410 0.5367 0.040 Uiso 1 1 calc R . .
H13B H 0.8156 0.8763 0.4802 0.040 Uiso 1 1 calc R . .
C14 C 0.9132(7) 0.6772(6) 0.3927(3) 0.0420(10) Uani 1 1 d . . .
H14A H 0.9847 0.5805 0.4082 0.050 Uiso 1 1 calc R . .
H14B H 1.0235 0.7896 0.3496 0.050 Uiso 1 1 calc R . .
C15 C 0.6791(7) 0.5600(5) 0.3307(3) 0.0344(8) Uani 1 1 d . . .
H15 H 0.6092 0.6616 0.3224 0.041 Uiso 1 1 calc R . .
C16 C 0.5017(5) 0.3796(5) 0.3939(2) 0.0237(7) Uani 1 1 d . . .
C17 C 0.5904(6) 0.2122(5) 0.4140(3) 0.0280(7) Uani 1 1 d . . .
H17A H 0.7236 0.2671 0.4655 0.042 Uiso 1 1 calc GR . .
H17B H 0.6413 0.1741 0.3474 0.042 Uiso 1 1 calc GR . .
H17C H 0.4628 0.0888 0.4418 0.042 Uiso 1 1 calc GR . .
C18 C 0.2675(6) 0.2823(6) 0.3283(3) 0.0325(8) Uani 1 1 d . . .
H18A H 0.1547 0.1594 0.3646 0.039 Uiso 1 1 calc R . .
H18B H 0.1997 0.3847 0.3247 0.039 Uiso 1 1 calc R . .
C19 C 0.2970(7) 0.2154(6) 0.2153(3) 0.0381(9) Uani 1 1 d . . .
H19A H 0.3487 0.1022 0.2182 0.046 Uiso 1 1 calc R . .
H19B H 0.1432 0.1607 0.1758 0.046 Uiso 1 1 calc R . .
C20 C 0.4751(9) 0.3952(7) 0.1579(3) 0.0462(10) Uani 1 1 d . . .
H20 H 0.4137 0.5031 0.1512 0.055 Uiso 1 1 calc R . .
C21 C 0.7110(8) 0.4940(6) 0.2191(3) 0.0433(10) Uani 1 1 d . . .
H21A H 0.7806 0.3929 0.2225 0.052 Uiso 1 1 calc R . .
H21B H 0.8207 0.6170 0.1818 0.052 Uiso 1 1 calc R . .
O6 O 0.7826(5) 0.1332(4) 0.0267(2) 0.0499(7) Uani 1 1 d D . .
H4 H 0.0848 0.2577 0.7904 0.075 Uiso 1 1 d DG . .
H2A H 0.7583 0.7934 0.8747 0.075 Uiso 1 1 d DG . .
H3 H 0.9357 0.9204 0.7156 0.075 Uiso 1 1 d DG . .
H5 H 0.4228 0.3345 0.0036 0.075 Uiso 1 1 d DG . .
H1 H 0.0709 0.3536 0.9716 0.075 Uiso 1 1 d DG . .
H6B H 0.6939 -0.0087 -0.0024 0.075 Uiso 1 1 d DR A 1
H6A H 0.7070 0.2347 0.0514 0.075 Uiso 1 1 d DR . .

loop_
_atom_site_aniso_label
_atom_site_aniso_U_11
_atom_site_aniso_U_22
_atom_site_aniso_U_33
_atom_site_aniso_U_23
_atom_site_aniso_U_13
_atom_site_aniso_U_12
C1 0.0320(17) 0.0358(19) 0.0334(17) -0.0047(14) 0.0069(14) 0.0147(15)
O1 0.0475(15) 0.0221(13) 0.0303(12) -0.0006(10) 0.0110(11) 0.0030(10)
C2 0.0229(15) 0.0250(18) 0.0288(16) -0.0030(13) 0.0004(12) 0.0061(13)
O2 0.0232(11) 0.0230(11) 0.0265(11) -0.0051(9) -0.0039(8) 0.0088(9)
C3 0.0148(13) 0.0198(16) 0.0264(15) -0.0024(12) -0.0041(11) 0.0066(11)
O3 0.0169(10) 0.0202(11) 0.0312(12) -0.0033(9) -0.0023(8) 0.0035(8)
C4 0.0268(15) 0.0194(16) 0.0314(16) -0.0015(12) -0.0025(12) 0.0129(13)
O4 0.0306(12) 0.0210(12) 0.0300(12) -0.0043(9) 0.0087(9) -0.0079(9)
C5 0.0275(16) 0.0147(15) 0.0288(16) 0.0019(12) -0.0024(12) 0.0095(12)
O5 0.129(3) 0.0537(19) 0.0211(13) 0.0009(12) 0.0087(15) 0.0508(19)
C6 0.0143(13) 0.0160(15) 0.0265(15) -0.0004(12) -0.0019(11) 0.0040(11)
C7 0.0185(13) 0.0155(15) 0.0223(15) -0.0008(11) 0.0002(11) 0.0062(11)
C8 0.0326(16) 0.0212(16) 0.0275(16) -0.0016(13) -0.0016(13) 0.0159(13)
C9 0.0192(15) 0.0195(16) 0.0261(16) -0.0006(12) 0.0006(12) 0.0023(12)
C10 0.0201(14) 0.0187(16) 0.0246(15) -0.0025(12) 0.0004(12) 0.0016(12)
C11 0.0195(14) 0.0204(15) 0.0240(15) 0.0011(12) -0.0019(11) 0.0087(12)
C12 0.0212(14) 0.0143(14) 0.0280(16) -0.0004(12) 0.0029(12) 0.0057(12)
C13 0.0334(18) 0.0208(17) 0.0345(19) -0.0019(14) 0.0098(15) 0.0001(14)
C14 0.042(2) 0.0256(19) 0.041(2) -0.0051(16) 0.0209(16) -0.0017(15)
C15 0.049(2) 0.0226(18) 0.0288(18) 0.0042(14) 0.0106(15) 0.0119(16)
C16 0.0274(16) 0.0208(16) 0.0233(15) 0.0003(12) 0.0006(12) 0.0108(13)
C17 0.0312(17) 0.0252(17) 0.0284(16) -0.0025(13) -0.0005(13) 0.0132(14)
C18 0.0324(17) 0.040(2) 0.0285(18) -0.0076(15) -0.0056(14) 0.0199(15)
C19 0.047(2) 0.051(2) 0.0255(17) -0.0095(16) -0.0066(15) 0.0303(18)
C20 0.087(3) 0.044(2) 0.0240(18) 0.0003(16) 0.0019(19) 0.044(2)
C21 0.066(3) 0.030(2) 0.030(2) 0.0031(15) 0.0166(18) 0.0154(18)
O6 0.0701(19) 0.0290(14) 0.0404(15) -0.0073(11) -0.0083(13) 0.0123(13)

loop_
_atom_type_symbol
_atom_type_description
_atom_type_scat_dispersion_real
_atom_type_scat_dispersion_imag
_atom_type_scat_source
C C 0.0181 0.0091 'International Tables Vol C Tables 4.2.6.8 and 6.1.1.4'
H H 0.0000 0.0000 'International Tables Vol C Tables 4.2.6.8 and 6.1.1.4'
O O 0.0492 0.0322 'International Tables Vol C Tables 4.2.6.8 and 6.1.1.4'

loop_
_geom_angle_atom_site_label_1
_geom_angle_atom_site_label_2
_geom_angle_atom_site_label_3
_geom_angle
H1A C1 H1B 109.5
H1A C1 H1C 109.5
H1B C1 H1C 109.5
C2 C1 H1A 109.5
C2 C1 H1B 109.5
C2 C1 H1C 109.5
C2 O1 H1 106.9
C1 C2 H2 107.6
C1 C2 C3 113.6(3)
O1 C2 C1 110.1(3)
O1 C2 H2 107.6
O1 C2 C3 110.0(2)
C3 C2 H2 107.6
C3 O2 H2A 107.5
C2 C3 C4 110.6(2)
C2 C3 C7 116.0(2)
O2 C3 C2 106.1(2)
O2 C3 C4 110.1(2)
O2 C3 C7 109.9(2)
C4 C3 C7 104.1(2)
C6 O3 H3 107.9
C3 C4 H4A 110.1
C3 C4 H4B 110.1
H4A C4 H4B 108.4
C5 C4 C3 108.1(2)
C5 C4 H4A 110.1
C5 C4 H4B 110.1
C9 O4 H4 110.6
C4 C5 H5A 110.8
C4 C5 H5B 110.8
H5A C5 H5B 108.9
C6 C5 C4 104.5(2)
C6 C5 H5A 110.8
C6 C5 H5B 110.8
C20 O5 H5 120.2
O3 C6 C5 108.5(2)
O3 C6 C7 105.9(2)
O3 C6 C12 108.1(2)
C5 C6 C7 103.5(2)
C5 C6 C12 115.8(2)
C12 C6 C7 114.4(2)
C6 C7 C3 101.0(2)
C8 C7 C3 113.5(2)
C8 C7 C6 112.5(2)
C8 C7 C9 110.2(2)
C9 C7 C3 111.6(2)
C9 C7 C6 107.7(2)
C7 C8 H8A 109.5
C7 C8 H8B 109.5
C7 C8 H8C 109.5
H8A C8 H8B 109.5
H8A C8 H8C 109.5
H8B C8 H8C 109.5
O4 C9 C7 112.8(3)
O4 C9 H9 108.6
O4 C9 C10 105.4(2)
C7 C9 H9 108.6
C10 C9 C7 112.7(3)
C10 C9 H9 108.6
C9 C10 H10A 108.7
C9 C10 H10B 108.7
C9 C10 C11 114.1(2)
H10A C10 H10B 107.6
C11 C10 H10A 108.7
C11 C10 H10B 108.7
C10 C11 H11 106.8
C10 C11 C12 109.5(2)
C10 C11 C16 113.5(2)
C12 C11 H11 106.8
C12 C11 C16 112.9(2)
C16 C11 H11 106.8
C6 C12 C11 111.5(2)
C6 C12 H12 107.0
C11 C12 H12 107.0
C13 C12 C6 112.2(2)
C13 C12 C11 111.7(3)
C13 C12 H12 107.0
C12 C13 H13A 109.3
C12 C13 H13B 109.3
C12 C13 C14 111.6(3)
H13A C13 H13B 108.0
C14 C13 H13A 109.3
C14 C13 H13B 109.3
C13 C14 H14A 109.6
C13 C14 H14B 109.6
C13 C14 C15 110.3(3)
H14A C14 H14B 108.1
C15 C14 H14A 109.6
C15 C14 H14B 109.6
C14 C15 H15 106.1
C14 C15 C16 111.7(3)
C16 C15 H15 106.1
C21 C15 C14 112.8(3)
C21 C15 H15 106.1
C21 C15 C16 113.4(3)
C15 C16 C11 107.8(2)
C17 C16 C11 110.9(3)
C17 C16 C15 111.5(3)
C17 C16 C18 109.5(3)
C18 C16 C11 109.5(2)
C18 C16 C15 107.6(3)
C16 C17 H17A 109.5
C16 C17 H17B 109.5
C16 C17 H17C 109.5
H17A C17 H17B 109.5
H17A C17 H17C 109.5
H17B C17 H17C 109.5
C16 C18 H18A 109.0
C16 C18 H18B 109.0
H18A C18 H18B 107.8
C19 C18 C16 112.9(3)
C19 C18 H18A 109.0
C19 C18 H18B 109.0
C18 C19 H19A 109.4
C18 C19 H19B 109.4
H19A C19 H19B 108.0
C20 C19 C18 111.2(3)
C20 C19 H19A 109.4
C20 C19 H19B 109.4
O5 C20 C19 111.5(3)
O5 C20 H20 108.0
O5 C20 C21 109.7(4)
C19 C20 H20 108.0
C19 C20 C21 111.5(3)
C21 C20 H20 108.0
C15 C21 C20 110.5(3)
C15 C21 H21A 109.5
C15 C21 H21B 109.5
C20 C21 H21A 109.5
C20 C21 H21B 109.5
H21A C21 H21B 108.1
H6B O6 H6A 125.0

loop_
_geom_bond_atom_site_label_1
_geom_bond_atom_site_label_2
_geom_bond_distance
C1 H1A 0.9800
C1 H1B 0.9800
C1 H1C 0.9800
C1 C2 1.520(4)
O1 C2 1.438(4)
O1 H1 0.8499
C2 H2 1.0000
C2 C3 1.527(4)
O2 C3 1.439(3)
O2 H2A 0.8641
C3 C4 1.541(5)
C3 C7 1.585(4)
O3 C6 1.450(3)
O3 H3 0.8375
C4 H4A 0.9900
C4 H4B 0.9900
C4 C5 1.535(4)
O4 C9 1.434(4)
O4 H4 0.8085
C5 H5A 0.9900
C5 H5B 0.9900
C5 C6 1.533(4)
O5 C20 1.429(4)
O5 H5 0.8259
C6 C7 1.556(4)
C6 C12 1.535(4)
C7 C8 1.528(4)
C7 C9 1.556(4)
C8 H8A 0.9800
C8 H8B 0.9800
C8 H8C 0.9800
C9 H9 1.0000
C9 C10 1.516(4)
C10 H10A 0.9900
C10 H10B 0.9900
C10 C11 1.523(4)
C11 H11 1.0000
C11 C12 1.544(4)
C11 C16 1.561(4)
C12 H12 1.0000
C12 C13 1.523(5)
C13 H13A 0.9900
C13 H13B 0.9900
C13 C14 1.527(5)
C14 H14A 0.9900
C14 H14B 0.9900
C14 C15 1.530(5)
C15 H15 1.0000
C15 C16 1.546(5)
C15 C21 1.522(5)
C16 C17 1.539(5)
C16 C18 1.542(4)
C17 H17A 0.9800
C17 H17B 0.9800
C17 H17C 0.9800
C18 H18A 0.9900
C18 H18B 0.9900
C18 C19 1.537(5)
C19 H19A 0.9900
C19 H19B 0.9900
C19 C20 1.506(6)
C20 H20 1.0000
C20 C21 1.523(6)
C21 H21A 0.9900
C21 H21B 0.9900
O6 H6B 0.9778
O6 H6A 1.0656

loop_
_geom_torsion_atom_site_label_1
_geom_torsion_atom_site_label_2
_geom_torsion_atom_site_label_3
_geom_torsion_atom_site_label_4
_geom_torsion
C1 C2 C3 O2 53.1(3)
C1 C2 C3 C4 -66.4(3)
C1 C2 C3 C7 175.5(3)
O1 C2 C3 O2 -70.8(3)
O1 C2 C3 C4 169.7(2)
O1 C2 C3 C7 51.6(3)
C2 C3 C4 C5 -138.2(2)
C2 C3 C7 C6 156.0(2)
C2 C3 C7 C8 -83.4(3)
C2 C3 C7 C9 41.8(3)
O2 C3 C4 C5 104.8(3)
O2 C3 C7 C6 -83.7(3)
O2 C3 C7 C8 37.0(4)
O2 C3 C7 C9 162.2(2)
C3 C4 C5 C6 -14.0(3)
C3 C7 C9 O4 -78.0(3)
C3 C7 C9 C10 162.8(3)
O3 C6 C7 C3 70.6(2)
O3 C6 C7 C8 -50.8(3)
O3 C6 C7 C9 -172.3(2)
O3 C6 C12 C11 173.0(2)
O3 C6 C12 C13 -60.9(3)
C4 C3 C7 C6 34.3(3)
C4 C3 C7 C8 154.9(3)
C4 C3 C7 C9 -79.9(3)
C4 C5 C6 O3 -76.1(3)
C4 C5 C6 C7 36.1(3)
C4 C5 C6 C12 162.2(2)
O4 C9 C10 C11 180.0(2)
C5 C6 C7 C3 -43.5(3)
C5 C6 C7 C8 -164.8(2)
C5 C6 C7 C9 73.6(3)
C5 C6 C12 C11 -65.1(3)
C5 C6 C12 C13 61.0(3)
O5 C20 C21 C15 -179.5(3)
C6 C7 C9 O4 172.0(2)
C6 C7 C9 C10 52.8(3)
C6 C12 C13 C14 -179.4(3)
C7 C3 C4 C5 -13.0(3)
C7 C6 C12 C11 55.2(3)
C7 C6 C12 C13 -178.6(3)
C7 C9 C10 C11 -56.6(3)
C8 C7 C9 O4 49.0(3)
C8 C7 C9 C10 -70.2(3)
C9 C10 C11 C12 54.7(3)
C9 C10 C11 C16 -178.2(2)
C10 C11 C12 C6 -52.8(3)
C10 C11 C12 C13 -179.3(3)
C10 C11 C16 C15 -179.8(3)
C10 C11 C16 C17 -57.5(3)
C10 C11 C16 C18 63.5(3)
C11 C12 C13 C14 -53.3(4)
C11 C16 C18 C19 171.2(3)
C12 C6 C7 C3 -170.5(2)
C12 C6 C7 C8 68.2(3)
C12 C6 C7 C9 -53.4(3)
C12 C11 C16 C15 -54.4(3)
C12 C11 C16 C17 67.9(3)
C12 C11 C16 C18 -171.1(2)
C12 C13 C14 C15 56.8(4)
C13 C14 C15 C16 -60.3(4)
C13 C14 C15 C21 170.5(3)
C14 C15 C16 C11 58.1(3)
C14 C15 C16 C17 -63.9(3)
C14 C15 C16 C18 176.0(3)
C14 C15 C21 C20 -175.1(3)
C15 C16 C18 C19 54.4(4)
C16 C11 C12 C6 179.7(3)
C16 C11 C12 C13 53.2(3)
C16 C15 C21 C20 56.7(4)
C16 C18 C19 C20 -56.3(4)
C17 C16 C18 C19 -67.0(4)
C18 C19 C20 O5 178.4(3)
C18 C19 C20 C21 55.4(4)
C19 C20 C21 C15 -55.5(4)
C21 C15 C16 C11 -173.2(3)
C21 C15 C16 C17 64.9(4)
C21 C15 C16 C18 -55.2(4)
